data_1554396
loop_
_publ_author_name
'Liu, Yang'
'Cerveri, Alessandro'
'De Nisi, Assunta'
'Monari, Magda'
'Nieto Faza, Olalla'
'Lopez, Carlos Silva'
'Bandini, Marco'

_publ_section_title
;
 Nickel catalyzed regio- and stereoselective arylation and methylation of
 allenamides via coupling reactions. An experimental and computational
 study
;
_journal_issue 22
_journal_name_full 'Organic Chemistry Frontiers'
_journal_page_first 3231
_journal_paper_doi 10.1039/C8QO00729B
_journal_volume 5
_journal_year 2018
_chemical_formula_sum 'C12 H26 Cl2 N2 Ni O7'
_chemical_formula_weight 439.96
_space_group_crystal_system triclinic
_space_group_IT_number 2
_space_group_name_Hall '-P 1'
_space_group_name_H-M_alt 'P -1'
_atom_sites_solution_hydrogens mixed
_audit_creation_method SHELXL-2016/6
_audit_update_record
;
2018-01-17 deposited with the CCDC.
2018-10-05 downloaded from the CCDC.
;
_cell_angle_alpha 63.724(3)
_cell_angle_beta 88.610(3)
_cell_angle_gamma 86.344(3)
_cell_formula_units_Z 2
_cell_length_a 6.9966(10)
_cell_length_b 12.0579(17)
_cell_length_c 12.9998(18)
_cell_measurement_reflns_used 9822
_cell_measurement_temperature 296(2)
_cell_measurement_theta_max 31.91
_cell_measurement_theta_min 2.92
_cell_volume 981.4(2)
_computing_cell_refinement 'Bruker SAINT'
_computing_data_collection 'Bruker APEX2'
_computing_data_reduction 'Bruker SAINT'
_computing_molecular_graphics 'Bruker SHELXTL'
_computing_publication_material 'Bruker SHELXTL'
_computing_structure_refinement 'SHELXL-2016/6 (Sheldrick, 2016)'
_computing_structure_solution 'SHELXT 2014/5 (Sheldrick, 2014)'
_diffrn_ambient_temperature 296(2)
_diffrn_measured_fraction_theta_full 0.994
_diffrn_measured_fraction_theta_max 0.984
_diffrn_measurement_device_type 'Bruker APEX-II CCD'
_diffrn_measurement_method '\f and \w scans'
_diffrn_radiation_type MoK\a
_diffrn_radiation_wavelength 0.71073
_diffrn_reflns_av_R_equivalents 0.0559
_diffrn_reflns_av_unetI/netI 0.0617
_diffrn_reflns_Laue_measured_fraction_full 0.994
_diffrn_reflns_Laue_measured_fraction_max 0.984
_diffrn_reflns_limit_h_max 10
_diffrn_reflns_limit_h_min -10
_diffrn_reflns_limit_k_max 17
_diffrn_reflns_limit_k_min -17
_diffrn_reflns_limit_l_max 19
_diffrn_reflns_limit_l_min -19
_diffrn_reflns_number 18734
_diffrn_reflns_point_group_measured_fraction_full 0.994
_diffrn_reflns_point_group_measured_fraction_max 0.984
_diffrn_reflns_theta_full 25.242
_diffrn_reflns_theta_max 31.971
_diffrn_reflns_theta_min 1.747
_exptl_absorpt_coefficient_mu 1.293
_exptl_absorpt_correction_T_max 0.932
_exptl_absorpt_correction_T_min 0.821
_exptl_absorpt_correction_type multi-scan
_exptl_absorpt_process_details SADABS
_exptl_crystal_colour 'pale green'
_exptl_crystal_density_diffrn 1.489
_exptl_crystal_description platelet
_exptl_crystal_F_000 460
_exptl_crystal_size_max 0.20
_exptl_crystal_size_mid 0.10
_exptl_crystal_size_min 0.05
_refine_diff_density_max 1.554
_refine_diff_density_min -1.185
_refine_diff_density_rms 0.126
_refine_ls_extinction_method none
_refine_ls_goodness_of_fit_ref 1.029
_refine_ls_hydrogen_treatment mixed
_refine_ls_matrix_type full
_refine_ls_number_parameters 261
_refine_ls_number_reflns 6699
_refine_ls_number_restraints 9
_refine_ls_restrained_S_all 1.030
_refine_ls_R_factor_all 0.0746
_refine_ls_R_factor_gt 0.0594
_refine_ls_shift/su_max 0.001
_refine_ls_shift/su_mean 0.000
_refine_ls_structure_factor_coef Fsqd
_refine_ls_weighting_details 'w=1/[\s^2^(Fo^2^)+(0.1109P)^2^+0.2902P] where P=(Fo^2^+2Fc^2^)/3'
_refine_ls_weighting_scheme calc
_refine_ls_wR_factor_gt 0.1628
_refine_ls_wR_factor_ref 0.1738
_reflns_Friedel_coverage 0.000
_reflns_number_gt 5369
_reflns_number_total 6699
_reflns_threshold_expression 'I > 2\s(I)'
_cod_data_source_file c8qo00729b3.cif
_cod_data_source_block shelx
_cod_database_code 1554396
_shelx_shelxl_version_number 2016/6
_shelx_space_group_comment
;
The symmetry employed for this shelxl refinement is uniquely defined
by the following loop, which should always be used as a source of
symmetry information in preference to the above space-group names.
They are only intended as comments.
;
_shelx_estimated_absorpt_t_min 0.782
_shelx_estimated_absorpt_t_max 0.938

loop_
_space_group_symop_operation_xyz
'x, y, z'
'-x, -y, -z'

loop_
_atom_site_label
_atom_site_type_symbol
_atom_site_fract_x
_atom_site_fract_y
_atom_site_fract_z
_atom_site_U_iso_or_equiv
_atom_site_adp_type
_atom_site_occupancy
_atom_site_site_symmetry_order
_atom_site_calc_flag
_atom_site_refinement_flags_posn
_atom_site_refinement_flags_adp
Ni Ni 0.68047(4) 0.65613(2) 0.68197(2) 0.02457(11) Uani 1 1 d . .
Cl1 Cl 0.35969(9) 0.58889(6) 0.68538(6) 0.03514(15) Uani 1 1 d . .
O1 O 0.7871(3) 0.58232(19) 0.57655(17) 0.0396(4) Uani 1 1 d D .
O2 O 0.6012(3) 0.81428(18) 0.53874(17) 0.0396(4) Uani 1 1 d D .
O3 O 0.9490(3) 0.7296(2) 0.6636(2) 0.0456(5) Uani 1 1 d D .
N1 N 0.7607(3) 0.50223(18) 0.82872(17) 0.0273(4) Uani 1 1 d . .
O4W O 0.6745(4) 0.3654(2) 0.5772(2) 0.0493(5) Uani 1 1 d . .
N2 N 0.6213(3) 0.72079(19) 0.80169(17) 0.0280(4) Uani 1 1 d . .
O5W O 0.3666(4) 0.3092(2) 0.7253(3) 0.0587(6) Uani 1 1 d D .
C6 C 0.6703(3) 0.6398(2) 0.9099(2) 0.0271(4) Uani 1 1 d . .
O3W O 0.2624(4) 0.9551(3) 0.5055(3) 0.0643(7) Uani 1 1 d D .
C5 C 0.7435(3) 0.5162(2) 0.92505(19) 0.0268(4) Uani 1 1 d . .
C2 C 0.8736(4) 0.2905(2) 0.9376(2) 0.0363(5) Uani 1 1 d . .
C1 C 0.8238(4) 0.3917(2) 0.8355(2) 0.0335(5) Uani 1 1 d . .
H1 H 0.834523 0.382831 0.768014 0.040 Uiso 1 1 calc R U
C4 C 0.7925(4) 0.4202(3) 1.0304(2) 0.0347(5) Uani 1 1 d . .
H4 H 0.782051 0.431508 1.096653 0.042 Uiso 1 1 calc R U
C7 C 0.6528(4) 0.6729(3) 0.9987(2) 0.0370(5) Uani 1 1 d . .
H7 H 0.684612 0.615856 1.073429 0.044 Uiso 1 1 calc R U
C10 C 0.5573(4) 0.8354(2) 0.7806(2) 0.0345(5) Uani 1 1 d . .
H10 H 0.522954 0.890296 0.705641 0.041 Uiso 1 1 calc R U
C9 C 0.5390(4) 0.8774(3) 0.8644(3) 0.0390(6) Uani 1 1 d . .
C3 C 0.8577(4) 0.3064(3) 1.0363(2) 0.0393(6) Uani 1 1 d . .
H3 H 0.890612 0.240759 1.106794 0.047 Uiso 1 1 calc R U
C8 C 0.5865(4) 0.7934(3) 0.9744(3) 0.0424(6) Uani 1 1 d . .
H8 H 0.574426 0.817096 1.033350 0.051 Uiso 1 1 calc R U
C11 C 0.9391(6) 0.1682(3) 0.9399(3) 0.0539(8) Uani 1 1 d . .
H11A H 0.985421 0.112518 1.015294 0.081 Uiso 1 1 calc R U
H11C H 1.039948 0.180474 0.885233 0.081 Uiso 1 1 calc R U
H11B H 0.833554 0.133670 0.920693 0.081 Uiso 1 1 calc R U
C12 C 0.4729(7) 1.0088(3) 0.8323(4) 0.0632(10) Uani 1 1 d . .
H12B H 0.420525 1.015260 0.898515 0.095 Uiso 1 1 calc R U
H12A H 0.376291 1.035099 0.773684 0.095 Uiso 1 1 calc R U
H12C H 0.579315 1.060520 0.804063 0.095 Uiso 1 1 calc R U
Cl2 Cl 1.01600(16) 0.96792(8) 0.70074(9) 0.0625(3) Uani 1 1 d . .
O6W O 0.0467(4) 0.2567(2) 0.6272(2) 0.0498(5) Uani 1 1 d . .
H3W H 0.969(6) 0.789(3) 0.681(3) 0.060 Uiso 1 1 d D U
H33W H 1.058(4) 0.691(4) 0.664(4) 0.060 Uiso 1 1 d D U
H1W H 0.724(5) 0.533(3) 0.563(4) 0.060 Uiso 1 1 d D U
H22W H 0.669(5) 0.879(3) 0.517(4) 0.060 Uiso 1 1 d D U
H5W H 0.288(5) 0.303(4) 0.679(3) 0.060 Uiso 1 1 d D U
H55W H 0.337(6) 0.3889(19) 0.702(4) 0.060 Uiso 1 1 d D U
H2W H 0.481(3) 0.839(4) 0.535(4) 0.060 Uiso 1 1 d D U
H11W H 0.836(6) 0.632(4) 0.514(4) 0.060 Uiso 1 1 d . U
H4W H 0.644(6) 0.374(4) 0.508(4) 0.060 Uiso 1 1 d . U
H44W H 0.594(6) 0.346(5) 0.610(4) 0.060 Uiso 1 1 d . U
H32W H 0.245(6) 0.906(3) 0.470(3) 0.060 Uiso 1 1 d D U
H31W H 0.185(5) 0.934(4) 0.567(3) 0.060 Uiso 1 1 d D U
H61W H -0.048(6) 0.286(4) 0.604(4) 0.060 Uiso 1 1 d . U
H62W H 0.042(6) 0.181(5) 0.636(4) 0.060 Uiso 1 1 d . U

loop_
_atom_site_aniso_label
_atom_site_aniso_U_11
_atom_site_aniso_U_22
_atom_site_aniso_U_33
_atom_site_aniso_U_23
_atom_site_aniso_U_13
_atom_site_aniso_U_12
Ni 0.03156(17) 0.01849(15) 0.02092(16) -0.00624(11) -0.00149(10) -0.00090(10)
Cl1 0.0339(3) 0.0348(3) 0.0368(3) -0.0154(3) -0.0019(2) -0.0045(2)
O1 0.0573(12) 0.0316(9) 0.0319(9) -0.0153(8) 0.0127(9) -0.0106(8)
O2 0.0457(11) 0.0260(9) 0.0346(10) -0.0021(8) -0.0038(8) -0.0019(8)
O3 0.0315(9) 0.0395(11) 0.0729(15) -0.0311(11) 0.0028(9) -0.0054(8)
N1 0.0313(9) 0.0224(8) 0.0255(9) -0.0081(7) -0.0026(7) -0.0001(7)
O4W 0.0565(14) 0.0512(13) 0.0465(13) -0.0271(11) -0.0027(10) -0.0039(11)
N2 0.0322(9) 0.0246(9) 0.0275(9) -0.0118(8) -0.0026(7) -0.0003(7)
O5W 0.0716(17) 0.0437(13) 0.0621(16) -0.0239(12) -0.0026(13) -0.0068(12)
C6 0.0249(10) 0.0299(11) 0.0274(10) -0.0133(9) -0.0015(8) -0.0024(8)
O3W 0.0470(13) 0.0544(16) 0.0669(18) -0.0041(13) -0.0079(12) -0.0042(11)
C5 0.0256(10) 0.0263(10) 0.0247(10) -0.0076(8) -0.0021(8) -0.0032(8)
C2 0.0357(12) 0.0233(11) 0.0397(13) -0.0047(10) -0.0057(10) 0.0010(9)
C1 0.0411(13) 0.0242(11) 0.0310(12) -0.0086(9) -0.0030(10) 0.0013(9)
C4 0.0377(12) 0.0359(13) 0.0234(10) -0.0062(10) -0.0037(9) -0.0045(10)
C7 0.0372(13) 0.0463(15) 0.0332(12) -0.0227(12) -0.0031(10) -0.0004(11)
C10 0.0408(13) 0.0272(11) 0.0374(13) -0.0161(10) -0.0023(10) 0.0001(9)
C9 0.0406(13) 0.0362(13) 0.0508(16) -0.0289(13) -0.0012(11) -0.0025(10)
C3 0.0410(13) 0.0298(12) 0.0321(12) 0.0001(10) -0.0069(10) -0.0008(10)
C8 0.0434(14) 0.0519(17) 0.0468(16) -0.0355(14) -0.0024(12) -0.0009(12)
C11 0.065(2) 0.0267(13) 0.060(2) -0.0112(13) -0.0078(16) 0.0093(13)
C12 0.083(3) 0.0432(17) 0.078(3) -0.0404(19) -0.009(2) 0.0066(17)
Cl2 0.0822(6) 0.0362(4) 0.0612(5) -0.0135(4) -0.0219(5) -0.0020(4)
O6W 0.0527(13) 0.0398(12) 0.0557(14) -0.0194(11) 0.0066(11) -0.0100(10)

loop_
_atom_type_symbol
_atom_type_description
_atom_type_scat_dispersion_real
_atom_type_scat_dispersion_imag
_atom_type_scat_source
C C 0.0033 0.0016 'International Tables Vol C Tables 4.2.6.8 and 6.1.1.4'
H H 0.0000 0.0000 'International Tables Vol C Tables 4.2.6.8 and 6.1.1.4'
Cl Cl 0.1484 0.1585 'International Tables Vol C Tables 4.2.6.8 and 6.1.1.4'
N N 0.0061 0.0033 'International Tables Vol C Tables 4.2.6.8 and 6.1.1.4'
Ni Ni 0.3393 1.1124 'International Tables Vol C Tables 4.2.6.8 and 6.1.1.4'
O O 0.0106 0.0060 'International Tables Vol C Tables 4.2.6.8 and 6.1.1.4'

loop_
_geom_angle_atom_site_label_1
_geom_angle_atom_site_label_2
_geom_angle_atom_site_label_3
_geom_angle
O1 Ni O2 88.30(9)
O1 Ni N1 93.76(8)
O2 Ni N1 177.68(8)
O1 Ni N2 169.63(9)
O2 Ni N2 98.09(8)
N1 Ni N2 79.72(8)
O1 Ni O3 85.11(9)
O2 Ni O3 86.31(9)
N1 Ni O3 92.78(9)
N2 Ni O3 87.14(9)
O1 Ni Cl1 94.34(7)
O2 Ni Cl1 87.93(6)
N1 Ni Cl1 92.99(6)
N2 Ni Cl1 94.06(6)
O3 Ni Cl1 174.23(7)
Ni O1 H1W 121(3)
Ni O1 H11W 117(3)
H1W O1 H11W 107(4)
Ni O2 H22W 120(3)
Ni O2 H2W 116(3)
H22W O2 H2W 108(4)
Ni O3 H3W 122(3)
Ni O3 H33W 126(3)
H3W O3 H33W 108(4)
C5 N1 C1 119.1(2)
C5 N1 Ni 114.97(16)
C1 N1 Ni 125.97(17)
H4W O4W H44W 106(5)
C10 N2 C6 119.0(2)
C10 N2 Ni 126.36(18)
C6 N2 Ni 114.35(15)
H5W O5W H55W 93(4)
N2 C6 C7 121.2(2)
N2 C6 C5 115.4(2)
C7 C6 C5 123.4(2)
H32W O3W H31W 111(4)
N1 C5 C4 121.3(2)
N1 C5 C6 115.4(2)
C4 C5 C6 123.3(2)
C3 C2 C1 117.2(2)
C3 C2 C11 122.0(3)
C1 C2 C11 120.8(3)
N1 C1 C2 123.3(2)
N1 C1 H1 118.4
C2 C1 H1 118.4
C5 C4 C3 119.0(2)
C5 C4 H4 120.5
C3 C4 H4 120.5
C6 C7 C8 118.7(3)
C6 C7 H7 120.7
C8 C7 H7 120.7
N2 C10 C9 123.6(3)
N2 C10 H10 118.2
C9 C10 H10 118.2
C8 C9 C10 116.8(2)
C8 C9 C12 123.2(3)
C10 C9 C12 120.0(3)
C2 C3 C4 120.1(2)
C2 C3 H3 119.9
C4 C3 H3 119.9
C9 C8 C7 120.7(2)
C9 C8 H8 119.6
C7 C8 H8 119.6
C2 C11 H11A 109.5
C2 C11 H11C 109.5
H11A C11 H11C 109.5
C2 C11 H11B 109.5
H11A C11 H11B 109.5
H11C C11 H11B 109.5
C9 C12 H12B 109.5
C9 C12 H12A 109.5
H12B C12 H12A 109.5
C9 C12 H12C 109.5
H12B C12 H12C 109.5
H12A C12 H12C 109.5
H61W O6W H62W 104(4)

loop_
_geom_bond_atom_site_label_1
_geom_bond_atom_site_label_2
_geom_bond_distance
Ni O1 2.0426(19)
Ni O2 2.0451(19)
Ni N1 2.045(2)
Ni N2 2.050(2)
Ni O3 2.092(2)
Ni Cl1 2.4274(7)
O1 H1W 0.849(19)
O1 H11W 0.85(4)
O2 H22W 0.874(19)
O2 H2W 0.872(19)
O3 H3W 0.866(18)
O3 H33W 0.868(19)
N1 C5 1.337(3)
N1 C1 1.342(3)
O4W H4W 0.89(5)
O4W H44W 0.68(4)
N2 C10 1.333(3)
N2 C6 1.347(3)
O5W H5W 0.860(19)
O5W H55W 0.883(19)
C6 C7 1.380(3)
C6 C5 1.473(3)
O3W H32W 0.913(19)
O3W H31W 0.906(19)
C5 C4 1.379(3)
C2 C3 1.379(4)
C2 C1 1.381(4)
C2 C11 1.503(4)
C1 H1 0.9300
C4 C3 1.387(4)
C4 H4 0.9300
C7 C8 1.393(4)
C7 H7 0.9300
C10 C9 1.391(4)
C10 H10 0.9300
C9 C8 1.370(4)
C9 C12 1.493(4)
C3 H3 0.9300
C8 H8 0.9300
C11 H11A 0.9600
C11 H11C 0.9600
C11 H11B 0.9600
C12 H12B 0.9600
C12 H12A 0.9600
C12 H12C 0.9600
O6W H61W 0.73(4)
O6W H62W 0.87(5)
